data_1556279
loop_
_publ_author_name
'Xiao, Tianpengfei'
'Lai, Jingjuan'
'Zhang, Shu'
'Hao, Xiang'
'Sun, Wen-Hua'

_publ_section_title
;
 2-(1-Aryliminopropylidene)quinolylcobalt(ii) dichlorides: synthesis,
 characterization and catalytic behaviour towards ethylene
;
_journal_issue 3
_journal_name_full 'Catalysis Science &amp; Technology'
_journal_page_first 462
_journal_paper_doi 10.1039/c1cy00028d
_journal_volume 1
_journal_year 2011
_chemical_formula_sum 'C22 H24 Cl2 Co N2'
_chemical_formula_weight 446.26
_space_group_IT_number 14
_space_group_name_Hall '-P 2yn'
_space_group_name_H-M_alt 'P 1 21/n 1'
_symmetry_cell_setting monoclinic
_symmetry_space_group_name_H-M 'P 1 21/n 1'
_atom_sites_solution_hydrogens geom
_atom_sites_solution_primary direct
_atom_sites_solution_secondary difmap
_audit_creation_method SHELXL-97
_cell_angle_alpha 90.00
_cell_angle_beta 95.49(3)
_cell_angle_gamma 90.00
_cell_formula_units_Z 4
_cell_length_a 11.337(2)
_cell_length_b 15.712(3)
_cell_length_c 11.611(2)
_cell_measurement_reflns_used 6953
_cell_measurement_temperature 173(2)
_cell_measurement_theta_max 27.45
_cell_measurement_theta_min 2.40
_cell_volume 2058.7(7)
_computing_cell_refinement 'Siemens SMART & SAINT'
_computing_data_collection 'Siemens SMART'
_computing_data_reduction 'Siemens XPREP'
_computing_molecular_graphics 'Bruker SHELXTL'
_computing_publication_material 'Bruker SHELXTL'
_computing_structure_refinement 'Siemens SHELXTL'
_computing_structure_solution 'Siemens SHELXTL'
_diffrn_ambient_temperature 173(2)
_diffrn_measured_fraction_theta_full 0.997
_diffrn_measured_fraction_theta_max 0.997
_diffrn_measurement_device_type 'Bruker P4'
_diffrn_measurement_method '\w scans'
_diffrn_radiation_monochromator graphite
_diffrn_radiation_source 'fine-focus sealed tube'
_diffrn_radiation_type MoK\a
_diffrn_radiation_wavelength 0.71073
_diffrn_reflns_av_R_equivalents 0.0500
_diffrn_reflns_av_sigmaI/netI 0.0401
_diffrn_reflns_limit_h_max 14
_diffrn_reflns_limit_h_min -13
_diffrn_reflns_limit_k_max 17
_diffrn_reflns_limit_k_min -20
_diffrn_reflns_limit_l_max 15
_diffrn_reflns_limit_l_min -15
_diffrn_reflns_number 18079
_diffrn_reflns_theta_full 27.45
_diffrn_reflns_theta_max 27.45
_diffrn_reflns_theta_min 2.40
_diffrn_standards_decay_% none
_diffrn_standards_interval_count none
_diffrn_standards_interval_time none
_diffrn_standards_number none
_exptl_absorpt_coefficient_mu 1.102
_exptl_absorpt_correction_T_max 0.9109
_exptl_absorpt_correction_T_min 0.7869
_exptl_absorpt_correction_type numerical
_exptl_absorpt_process_details 'SADABS (Sheldrick, 1996)'
_exptl_crystal_colour yellow
_exptl_crystal_density_diffrn 1.440
_exptl_crystal_density_method 'not measured'
_exptl_crystal_description block
_exptl_crystal_F_000 924
_exptl_crystal_size_max 0.300
_exptl_crystal_size_mid 0.127
_exptl_crystal_size_min 0.116
_refine_diff_density_max 0.402
_refine_diff_density_min -0.353
_refine_diff_density_rms 0.069
_refine_ls_extinction_method none
_refine_ls_goodness_of_fit_ref 1.200
_refine_ls_hydrogen_treatment constr
_refine_ls_matrix_type full
_refine_ls_number_parameters 272
_refine_ls_number_reflns 4682
_refine_ls_number_restraints 82
_refine_ls_restrained_S_all 1.200
_refine_ls_R_factor_gt 0.0574
_refine_ls_shift/su_max 0.000
_refine_ls_shift/su_mean 0.000
_refine_ls_structure_factor_coef Fsqd
_refine_ls_weighting_details 'calc w=1/[\s^2^(Fo^2^)+(0.0505P)^2^+1.8370P] where P=(Fo^2^+2Fc^2^)/3'
_refine_ls_weighting_scheme calc
_refine_ls_wR_factor_gt 0.1313
_refine_ls_wR_factor_ref 0.1336
_reflns_number_gt 4441
_reflns_number_total 4682
_reflns_threshold_expression >2sigma(I)
_cod_data_source_file c1cy00028d.txt
_cod_data_source_block C2
_cod_depositor_comments
;
The following automatic conversions were performed:

data item '_exptl_absorpt_correction_type' value 'Numerical' was
changed to 'numerical' in accordance with the
/home/saulius/struct/COD-crude-data/automatic-downloads/DataCite-retrospective/RSC/depositions/lib/dictionaries/cif_core.dic
dictionary named 'cif_core.dic' version 2.4.2 last updated on
2011-04-26.

data item '_symmetry_cell_setting' value 'Monoclinic' was changed to
'monoclinic' in accordance with the
/home/saulius/struct/COD-crude-data/automatic-downloads/DataCite-retrospective/RSC/depositions/lib/dictionaries/cif_core.dic
dictionary named 'cif_core.dic' version 2.4.2 last updated on
2011-04-26.

Automatic conversion script
Id: cif_fix_values 6909 2019-04-08 15:41:33Z antanas 
;
_cod_original_cell_volume 2058.6(7)
_cod_original_sg_symbol_H-M P2(1)/n
_cod_database_code 1556279
_refine_ls_r_factor_ref 0.0616

loop_
_symmetry_equiv_pos_as_xyz
'x, y, z'
'-x+1/2, y+1/2, -z+1/2'
'-x, -y, -z'
'x-1/2, -y-1/2, z-1/2'

loop_
_atom_site_label
_atom_site_type_symbol
_atom_site_fract_x
_atom_site_fract_y
_atom_site_fract_z
_atom_site_U_iso_or_equiv
_atom_site_adp_type
_atom_site_occupancy
_atom_site_symmetry_multiplicity
_atom_site_calc_flag
_atom_site_refinement_flags
_atom_site_disorder_assembly
_atom_site_disorder_group
Co1 Co 0.58405(3) 0.08563(3) 0.46203(3) 0.02575(13) Uani 1 1 d . . .
N1 N 0.7708(2) 0.11389(16) 0.4746(2) 0.0272(5) Uani 1 1 d . . .
Cl2 Cl 0.37511(6) 0.05376(5) 0.47384(7) 0.03323(19) Uani 1 1 d . . .
N2 N 0.6047(2) 0.17150(16) 0.5967(2) 0.0297(5) Uani 1 1 d . . .
Cl1 Cl 0.55625(7) 0.14044(6) 0.28007(7) 0.0436(2) Uani 1 1 d . . .
C1 C 0.8034(3) 0.1731(2) 0.5531(3) 0.0297(6) Uani 1 1 d . . .
C16 C 0.7070(3) 0.2061(2) 0.6203(3) 0.0324(7) Uani 1 1 d . . .
C9 C 0.8541(3) 0.0783(2) 0.4128(3) 0.0291(6) Uani 1 1 d . . .
C3 C 1.0064(3) 0.1654(2) 0.5144(3) 0.0390(8) Uani 1 1 d . . .
H3A H 1.0864 0.1838 0.5278 0.047 Uiso 1 1 calc R . .
C2 C 0.9215(3) 0.2005(2) 0.5762(3) 0.0377(7) Uani 1 1 d . . .
H2A H 0.9420 0.2425 0.6335 0.045 Uiso 1 1 calc R . .
C8 C 0.8213(3) 0.0147(2) 0.3300(3) 0.0334(7) Uani 1 1 d . . .
H8A H 0.7406 -0.0017 0.3156 0.040 Uiso 1 1 calc R . .
C10 C 0.5064(3) 0.1924(2) 0.6621(3) 0.0311(7) Uani 1 1 d . B .
C5 C 1.0601(3) 0.0617(2) 0.3680(3) 0.0404(8) Uani 1 1 d . . .
H5A H 1.1412 0.0776 0.3799 0.048 Uiso 1 1 calc R . .
C15 C 0.4216(3) 0.2510(2) 0.6164(3) 0.0387(8) Uani 1 1 d . B .
C17 C 0.7342(3) 0.2763(2) 0.7055(3) 0.0410(8) Uani 1 1 d . . .
H17A H 0.8065 0.2615 0.7562 0.049 Uiso 1 1 calc R . .
H17B H 0.6680 0.2818 0.7548 0.049 Uiso 1 1 calc R . .
C6 C 1.0260(3) 0.0005(3) 0.2910(3) 0.0437(8) Uani 1 1 d . . .
H6A H 1.0836 -0.0270 0.2497 0.052 Uiso 1 1 calc R . .
C4 C 0.9752(3) 0.1026(2) 0.4317(3) 0.0329(7) Uani 1 1 d . . .
C18 C 0.7531(3) 0.3614(2) 0.6467(4) 0.0474(9) Uani 1 1 d . . .
H18A H 0.7706 0.4054 0.7057 0.071 Uiso 1 1 calc R . .
H18B H 0.6811 0.3769 0.5976 0.071 Uiso 1 1 calc R . .
H18C H 0.8196 0.3566 0.5991 0.071 Uiso 1 1 calc R . .
C7 C 0.9054(3) -0.0235(2) 0.2705(3) 0.0412(8) Uani 1 1 d . . .
H7A H 0.8828 -0.0663 0.2151 0.049 Uiso 1 1 calc R . .
C20 C 0.4339(4) 0.2974(3) 0.5048(4) 0.0585(11) Uani 1 1 d D . .
H20A H 0.5169 0.2918 0.4862 0.070 Uiso 1 1 calc R A 1
H20B H 0.3830 0.2686 0.4425 0.070 Uiso 1 1 calc R A 1
C11 C 0.4920(3) 0.1458(2) 0.7616(3) 0.0432(8) Uani 1 1 d D . .
C14 C 0.3223(3) 0.2637(3) 0.6771(4) 0.0475(9) Uani 1 1 d . . .
H14A H 0.2644 0.3045 0.6494 0.057 Uiso 1 1 calc R B .
C13 C 0.3069(4) 0.2188(3) 0.7753(4) 0.0536(10) Uani 1 1 d . B .
H13A H 0.2381 0.2277 0.8145 0.064 Uiso 1 1 calc R . .
C12 C 0.3909(4) 0.1607(3) 0.8174(4) 0.0542(10) Uani 1 1 d . B .
H12A H 0.3796 0.1301 0.8861 0.065 Uiso 1 1 calc R . .
C19 C 0.5988(8) 0.0918(6) 0.8100(8) 0.052(3) Uani 0.581(13) 1 d PDU B 1
H19A H 0.6138 0.0470 0.7531 0.063 Uiso 0.581(13) 1 calc PR B 1
H19B H 0.6700 0.1285 0.8204 0.063 Uiso 0.581(13) 1 calc PR B 1
C21 C 0.5795(9) 0.0501(6) 0.9251(6) 0.064(3) Uani 0.581(13) 1 d PDU B 1
H21A H 0.6503 0.0176 0.9531 0.096 Uiso 0.581(13) 1 calc PR B 1
H21B H 0.5112 0.0117 0.9145 0.096 Uiso 0.581(13) 1 calc PR B 1
H21C H 0.5646 0.0942 0.9817 0.096 Uiso 0.581(13) 1 calc PR B 1
C22 C 0.4025(17) 0.3898(6) 0.5032(18) 0.117(7) Uani 0.581(13) 1 d PDU B 1
H22A H 0.4131 0.4136 0.4269 0.175 Uiso 0.581(13) 1 calc PR B 1
H22B H 0.4542 0.4198 0.5623 0.175 Uiso 0.581(13) 1 calc PR B 1
H22C H 0.3198 0.3966 0.5193 0.175 Uiso 0.581(13) 1 calc PR B 1
C19' C 0.5641(10) 0.0683(5) 0.8056(10) 0.039(3) Uani 0.419(13) 1 d PDU B 2
H19C H 0.5100 0.0216 0.8235 0.047 Uiso 0.419(13) 1 calc PR B 2
H19D H 0.6132 0.0480 0.7451 0.047 Uiso 0.419(13) 1 calc PR B 2
C21' C 0.6438(11) 0.0920(8) 0.9143(10) 0.072(4) Uani 0.419(13) 1 d PDU B 2
H21D H 0.6914 0.0425 0.9411 0.108 Uiso 0.419(13) 1 calc PR B 2
H21E H 0.5947 0.1099 0.9750 0.108 Uiso 0.419(13) 1 calc PR B 2
H21F H 0.6963 0.1387 0.8966 0.108 Uiso 0.419(13) 1 calc PR B 2
C22' C 0.4388(14) 0.3927(5) 0.5181(13) 0.044(3) Uani 0.419(13) 1 d PDU B 2
H22D H 0.4468 0.4190 0.4427 0.066 Uiso 0.419(13) 1 calc PR B 2
H22E H 0.5069 0.4083 0.5724 0.066 Uiso 0.419(13) 1 calc PR B 2
H22F H 0.3657 0.4128 0.5479 0.066 Uiso 0.419(13) 1 calc PR B 2

loop_
_atom_site_aniso_label
_atom_site_aniso_U_11
_atom_site_aniso_U_22
_atom_site_aniso_U_33
_atom_site_aniso_U_23
_atom_site_aniso_U_13
_atom_site_aniso_U_12
Co1 0.0216(2) 0.0281(2) 0.0273(2) -0.00062(15) 0.00135(15) -0.00280(15)
N1 0.0237(12) 0.0305(13) 0.0269(12) 0.0030(10) -0.0012(10) -0.0023(10)
Cl2 0.0234(4) 0.0328(4) 0.0436(4) 0.0017(3) 0.0040(3) -0.0023(3)
N2 0.0267(13) 0.0286(13) 0.0340(13) -0.0031(10) 0.0029(10) 0.0003(10)
Cl1 0.0306(4) 0.0602(6) 0.0391(5) 0.0184(4) -0.0014(3) -0.0021(4)
C1 0.0261(15) 0.0291(15) 0.0328(16) 0.0007(12) -0.0026(12) -0.0026(12)
C16 0.0331(17) 0.0294(16) 0.0338(16) -0.0008(13) -0.0012(13) -0.0038(13)
C9 0.0277(15) 0.0321(16) 0.0276(14) 0.0076(12) 0.0030(12) -0.0007(12)
C3 0.0240(16) 0.0434(19) 0.048(2) 0.0073(15) -0.0027(14) -0.0050(14)
C2 0.0305(17) 0.0362(18) 0.0449(19) -0.0026(15) -0.0047(14) -0.0070(14)
C8 0.0286(16) 0.0406(18) 0.0317(16) 0.0031(13) 0.0063(12) -0.0022(13)
C10 0.0294(16) 0.0316(16) 0.0327(16) -0.0090(12) 0.0050(12) -0.0008(12)
C5 0.0234(16) 0.052(2) 0.047(2) 0.0126(16) 0.0083(14) -0.0020(14)
C15 0.0383(18) 0.0364(18) 0.0406(18) -0.0085(14) -0.0001(14) 0.0060(15)
C17 0.0400(19) 0.046(2) 0.0376(18) -0.0123(15) 0.0043(14) -0.0102(15)
C6 0.0349(18) 0.057(2) 0.0415(19) 0.0049(17) 0.0169(15) 0.0026(16)
C4 0.0237(15) 0.0385(17) 0.0361(16) 0.0107(13) 0.0015(12) -0.0012(13)
C18 0.046(2) 0.0326(18) 0.063(2) -0.0107(17) 0.0012(18) -0.0037(16)
C7 0.0407(19) 0.049(2) 0.0349(17) -0.0046(15) 0.0097(14) 0.0013(16)
C20 0.073(3) 0.056(3) 0.046(2) 0.0024(19) 0.001(2) 0.026(2)
C11 0.055(2) 0.0400(19) 0.0364(18) -0.0036(14) 0.0134(16) 0.0090(16)
C14 0.0349(19) 0.048(2) 0.059(2) -0.0191(18) 0.0017(17) 0.0089(16)
C13 0.045(2) 0.053(2) 0.065(3) -0.025(2) 0.0209(19) -0.0031(18)
C12 0.075(3) 0.045(2) 0.047(2) -0.0075(17) 0.027(2) 0.000(2)
C19 0.078(6) 0.034(4) 0.046(4) 0.003(3) 0.015(4) 0.008(4)
C21 0.086(6) 0.052(5) 0.054(4) 0.005(3) 0.003(4) 0.005(4)
C22 0.137(11) 0.106(9) 0.108(10) 0.022(7) 0.015(8) 0.027(7)
C19' 0.052(6) 0.031(5) 0.037(5) 0.006(4) 0.016(4) -0.001(4)
C21' 0.064(7) 0.069(7) 0.079(7) 0.000(5) -0.015(5) -0.009(5)
C22' 0.054(6) 0.033(5) 0.044(5) 0.008(4) -0.007(4) 0.011(4)

loop_
_atom_type_symbol
_atom_type_description
_atom_type_scat_dispersion_real
_atom_type_scat_dispersion_imag
_atom_type_scat_source
C C 0.0033 0.0016 'International Tables Vol C Tables 4.2.6.8 and 6.1.1.4'
H H 0.0000 0.0000 'International Tables Vol C Tables 4.2.6.8 and 6.1.1.4'
N N 0.0061 0.0033 'International Tables Vol C Tables 4.2.6.8 and 6.1.1.4'
Cl Cl 0.1484 0.1585 'International Tables Vol C Tables 4.2.6.8 and 6.1.1.4'
Co Co 0.3494 0.9721 'International Tables Vol C Tables 4.2.6.8 and 6.1.1.4'

loop_
_geom_angle_atom_site_label_1
_geom_angle_atom_site_label_2
_geom_angle_atom_site_label_3
_geom_angle
_geom_angle_site_symmetry_1
_geom_angle_site_symmetry_3
N2 Co1 N1 76.95(10) . .
N2 Co1 Cl1 116.88(8) . .
N1 Co1 Cl1 91.88(7) . .
N2 Co1 Cl2 111.46(8) . 3_656
N1 Co1 Cl2 90.46(7) . 3_656
Cl1 Co1 Cl2 130.83(4) . 3_656
N2 Co1 Cl2 97.60(8) . .
N1 Co1 Cl2 172.92(7) . .
Cl1 Co1 Cl2 94.64(4) . .
Cl2 Co1 Cl2 87.35(3) 3_656 .
C1 N1 C9 119.2(3) . .
C1 N1 Co1 113.4(2) . .
C9 N1 Co1 127.4(2) . .
Co1 Cl2 Co1 92.65(3) 3_656 .
C16 N2 C10 121.1(3) . .
C16 N2 Co1 118.2(2) . .
C10 N2 Co1 120.66(19) . .
N1 C1 C2 122.8(3) . .
N1 C1 C16 115.5(3) . .
C2 C1 C16 121.7(3) . .
N2 C16 C17 125.3(3) . .
N2 C16 C1 115.6(3) . .
C17 C16 C1 119.1(3) . .
N1 C9 C8 119.9(3) . .
N1 C9 C4 121.2(3) . .
C8 C9 C4 118.9(3) . .
C2 C3 C4 120.0(3) . .
C2 C3 H3A 120.0 . .
C4 C3 H3A 120.0 . .
C3 C2 C1 118.7(3) . .
C3 C2 H2A 120.6 . .
C1 C2 H2A 120.6 . .
C7 C8 C9 120.2(3) . .
C7 C8 H8A 119.9 . .
C9 C8 H8A 119.9 . .
C11 C10 C15 122.1(3) . .
C11 C10 N2 118.3(3) . .
C15 C10 N2 119.1(3) . .
C6 C5 C4 120.3(3) . .
C6 C5 H5A 119.9 . .
C4 C5 H5A 119.9 . .
C10 C15 C14 117.4(3) . .
C10 C15 C20 122.0(3) . .
C14 C15 C20 120.6(3) . .
C16 C17 C18 112.3(3) . .
C16 C17 H17A 109.1 . .
C18 C17 H17A 109.1 . .
C16 C17 H17B 109.1 . .
C18 C17 H17B 109.1 . .
H17A C17 H17B 107.9 . .
C5 C6 C7 120.9(3) . .
C5 C6 H6A 119.6 . .
C7 C6 H6A 119.6 . .
C3 C4 C9 118.2(3) . .
C3 C4 C5 122.5(3) . .
C9 C4 C5 119.3(3) . .
C17 C18 H18A 109.5 . .
C17 C18 H18B 109.5 . .
H18A C18 H18B 109.5 . .
C17 C18 H18C 109.5 . .
H18A C18 H18C 109.5 . .
H18B C18 H18C 109.5 . .
C8 C7 C6 120.5(3) . .
C8 C7 H7A 119.8 . .
C6 C7 H7A 119.8 . .
C22 C20 C15 116.1(9) . .
C22 C20 C22' 16.6(11) . .
C15 C20 C22' 113.5(7) . .
C22 C20 H20A 108.3 . .
C15 C20 H20A 108.3 . .
C22' C20 H20A 94.8 . .
C22 C20 H20B 108.3 . .
C15 C20 H20B 108.3 . .
C22' C20 H20B 122.8 . .
H20A C20 H20B 107.4 . .
C12 C11 C10 117.7(3) . .
C12 C11 C19' 114.7(6) . .
C10 C11 C19' 126.7(6) . .
C12 C11 C19 125.3(4) . .
C10 C11 C19 116.3(4) . .
C19' C11 C19 20.2(5) . .
C13 C14 C15 121.3(4) . .
C13 C14 H14A 119.4 . .
C15 C14 H14A 119.4 . .
C14 C13 C12 120.0(4) . .
C14 C13 H13A 120.0 . .
C12 C13 H13A 120.0 . .
C13 C12 C11 121.4(4) . .
C13 C12 H12A 119.3 . .
C11 C12 H12A 119.3 . .
C21 C19 C11 112.5(6) . .
C21 C19 H19A 109.1 . .
C11 C19 H19A 109.1 . .
C21 C19 H19B 109.1 . .
C11 C19 H19B 109.1 . .
H19A C19 H19B 107.8 . .
C19 C21 H21A 109.5 . .
C19 C21 H21B 109.5 . .
H21A C21 H21B 109.5 . .
C19 C21 H21C 109.5 . .
H21A C21 H21C 109.5 . .
H21B C21 H21C 109.5 . .
C20 C22 H22A 109.5 . .
C20 C22 H22B 109.5 . .
H22A C22 H22B 109.5 . .
C20 C22 H22C 109.5 . .
H22A C22 H22C 109.5 . .
H22B C22 H22C 109.5 . .
C21' C19' C11 109.7(7) . .
C21' C19' H19C 109.7 . .
C11 C19' H19C 109.7 . .
C21' C19' H19D 109.7 . .
C11 C19' H19D 109.7 . .
H19C C19' H19D 108.2 . .
C19' C21' H21D 109.5 . .
C19' C21' H21E 109.5 . .
H21D C21' H21E 109.5 . .
C19' C21' H21F 109.5 . .
H21D C21' H21F 109.5 . .
H21E C21' H21F 109.5 . .
C20 C22' H22D 109.5 . .
C20 C22' H22E 109.5 . .
H22D C22' H22E 109.5 . .
C20 C22' H22F 109.5 . .
H22D C22' H22F 109.5 . .
H22E C22' H22F 109.5 . .

loop_
_geom_bond_atom_site_label_1
_geom_bond_atom_site_label_2
_geom_bond_distance
_geom_bond_site_symmetry_2
Co1 N2 2.061(3) .
Co1 N1 2.154(2) .
Co1 Cl1 2.2753(10) .
Co1 Cl2 2.3451(10) 3_656
Co1 Cl2 2.4376(9) .
N1 C1 1.330(4) .
N1 C9 1.360(4) .
Cl2 Co1 2.3451(10) 3_656
N2 C16 1.286(4) .
N2 C10 1.446(4) .
C1 C2 1.408(4) .
C1 C16 1.494(4) .
C16 C17 1.494(4) .
C9 C8 1.411(4) .
C9 C4 1.422(4) .
C3 C2 1.370(5) .
C3 C4 1.399(5) .
C3 H3A 0.9500 .
C2 H2A 0.9500 .
C8 C7 1.369(5) .
C8 H8A 0.9500 .
C10 C11 1.391(5) .
C10 C15 1.398(5) .
C5 C6 1.344(5) .
C5 C4 1.422(5) .
C5 H5A 0.9500 .
C15 C14 1.398(5) .
C15 C20 1.505(5) .
C17 C18 1.526(5) .
C17 H17A 0.9900 .
C17 H17B 0.9900 .
C6 C7 1.416(5) .
C6 H6A 0.9500 .
C18 H18A 0.9800 .
C18 H18B 0.9800 .
C18 H18C 0.9800 .
C7 H7A 0.9500 .
C20 C22 1.495(9) .
C20 C22' 1.506(8) .
C20 H20A 0.9900 .
C20 H20B 0.9900 .
C11 C12 1.389(5) .
C11 C19' 1.527(8) .
C11 C19 1.540(7) .
C14 C13 1.367(6) .
C14 H14A 0.9500 .
C13 C12 1.375(6) .
C13 H13A 0.9500 .
C12 H12A 0.9500 .
C19 C21 1.523(9) .
C19 H19A 0.9900 .
C19 H19B 0.9900 .
C21 H21A 0.9800 .
C21 H21B 0.9800 .
C21 H21C 0.9800 .
C22 H22A 0.9800 .
C22 H22B 0.9800 .
C22 H22C 0.9800 .
C19' C21' 1.526(10) .
C19' H19C 0.9900 .
C19' H19D 0.9900 .
C21' H21D 0.9800 .
C21' H21E 0.9800 .
C21' H21F 0.9800 .
C22' H22D 0.9800 .
C22' H22E 0.9800 .
C22' H22F 0.9800 .

loop_
_geom_torsion_atom_site_label_1
_geom_torsion_atom_site_label_2
_geom_torsion_atom_site_label_3
_geom_torsion_atom_site_label_4
_geom_torsion
_geom_torsion_site_symmetry_1
_geom_torsion_site_symmetry_4
N2 Co1 N1 C1 -3.9(2) . .
Cl1 Co1 N1 C1 113.3(2) . .
Cl2 Co1 N1 C1 -115.8(2) 3_656 .
Cl2 Co1 N1 C1 -43.9(7) . .
N2 Co1 N1 C9 176.1(3) . .
Cl1 Co1 N1 C9 -66.8(2) . .
Cl2 Co1 N1 C9 64.1(2) 3_656 .
Cl2 Co1 N1 C9 136.0(5) . .
N2 Co1 Cl2 Co1 -111.30(8) . 3_656
N1 Co1 Cl2 Co1 -72.1(6) . 3_656
Cl1 Co1 Cl2 Co1 130.76(4) . 3_656
Cl2 Co1 Cl2 Co1 0.0 3_656 3_656
N1 Co1 N2 C16 5.2(2) . .
Cl1 Co1 N2 C16 -80.2(2) . .
Cl2 Co1 N2 C16 90.5(2) 3_656 .
Cl2 Co1 N2 C16 -179.4(2) . .
N1 Co1 N2 C10 -175.1(2) . .
Cl1 Co1 N2 C10 99.5(2) . .
Cl2 Co1 N2 C10 -89.8(2) 3_656 .
Cl2 Co1 N2 C10 0.3(2) . .
C9 N1 C1 C2 -0.6(5) . .
Co1 N1 C1 C2 179.3(2) . .
C9 N1 C1 C16 -177.6(3) . .
Co1 N1 C1 C16 2.3(3) . .
C10 N2 C16 C17 -6.9(5) . .
Co1 N2 C16 C17 172.8(3) . .
C10 N2 C16 C1 174.7(3) . .
Co1 N2 C16 C1 -5.6(4) . .
N1 C1 C16 N2 2.0(4) . .
C2 C1 C16 N2 -175.1(3) . .
N1 C1 C16 C17 -176.5(3) . .
C2 C1 C16 C17 6.4(5) . .
C1 N1 C9 C8 179.3(3) . .
Co1 N1 C9 C8 -0.6(4) . .
C1 N1 C9 C4 0.9(4) . .
Co1 N1 C9 C4 -179.1(2) . .
C4 C3 C2 C1 -1.1(5) . .
N1 C1 C2 C3 0.7(5) . .
C16 C1 C2 C3 177.5(3) . .
N1 C9 C8 C7 -177.6(3) . .
C4 C9 C8 C7 0.8(5) . .
C16 N2 C10 C11 -88.1(4) . .
Co1 N2 C10 C11 92.2(3) . .
C16 N2 C10 C15 99.6(4) . .
Co1 N2 C10 C15 -80.1(3) . .
C11 C10 C15 C14 2.3(5) . .
N2 C10 C15 C14 174.3(3) . .
C11 C10 C15 C20 -176.2(4) . .
N2 C10 C15 C20 -4.2(5) . .
N2 C16 C17 C18 -106.7(4) . .
C1 C16 C17 C18 71.6(4) . .
C4 C5 C6 C7 0.9(5) . .
C2 C3 C4 C9 1.3(5) . .
C2 C3 C4 C5 -177.7(3) . .
N1 C9 C4 C3 -1.2(4) . .
C8 C9 C4 C3 -179.7(3) . .
N1 C9 C4 C5 177.8(3) . .
C8 C9 C4 C5 -0.6(4) . .
C6 C5 C4 C3 178.8(3) . .
C6 C5 C4 C9 -0.2(5) . .
C9 C8 C7 C6 -0.2(5) . .
C5 C6 C7 C8 -0.7(6) . .
C10 C15 C20 C22 -137.9(9) . .
C14 C15 C20 C22 43.7(10) . .
C10 C15 C20 C22' -119.9(7) . .
C14 C15 C20 C22' 61.7(8) . .
C15 C10 C11 C12 -1.7(5) . .
N2 C10 C11 C12 -173.8(3) . .
C15 C10 C11 C19' 166.6(6) . .
N2 C10 C11 C19' -5.5(7) . .
C15 C10 C11 C19 -172.9(6) . .
N2 C10 C11 C19 15.0(7) . .
C10 C15 C14 C13 -2.0(5) . .
C20 C15 C14 C13 176.5(4) . .
C15 C14 C13 C12 1.1(6) . .
C14 C13 C12 C11 -0.5(6) . .
C10 C11 C12 C13 0.8(6) . .
C19' C11 C12 C13 -168.9(5) . .
C19 C11 C12 C13 171.1(7) . .
C12 C11 C19 C21 3.9(13) . .
C10 C11 C19 C21 174.3(7) . .
C19' C11 C19 C21 -59.9(17) . .
C12 C11 C19' C21' -82.0(12) . .
C10 C11 C19' C21' 109.3(11) . .
C19 C11 C19' C21' 44.3(16) . .
